data_7017626
loop_
_publ_author_name
'Gu, Shaojin'
'Liu, Bo'
'Chen, Jiuxi'
'Wu, Huayue'
'Chen, Wanzhi'

_publ_section_title
;
 Synthesis, structures, and properties of ruthenium(II) complexes of
 N-(1,10-phenanthrolin-2-yl)imidazolylidenes.
;
_journal_issue 3
_journal_name_full 'Dalton transactions (Cambridge, England : 2003)'
_journal_page_first 962
_journal_page_last 970
_journal_paper_doi 10.1039/c1dt11269d
_journal_volume 41
_journal_year 2012
_chemical_formula_sum 'C43 H36 Cl F6 N7 P2 Ru'
_chemical_formula_weight 963.25
_chemical_name_systematic
;
?
;
_space_group_IT_number 61
_symmetry_cell_setting orthorhombic
_symmetry_space_group_name_Hall '-P 2ac 2ab'
_symmetry_space_group_name_H-M 'P b c a'
_atom_sites_solution_hydrogens geom
_atom_sites_solution_primary direct
_atom_sites_solution_secondary difmap
_audit_creation_method SHELXL-97
_cell_angle_alpha 90.00
_cell_angle_beta 90.00
_cell_angle_gamma 90.00
_cell_formula_units_Z 8
_cell_length_a 22.613(2)
_cell_length_b 12.4255(14)
_cell_length_c 29.170(3)
_cell_measurement_reflns_used 5163
_cell_measurement_temperature 298(2)
_cell_measurement_theta_max 25.4
_cell_measurement_theta_min 2.27
_cell_volume 8196.1(14)
_computing_cell_refinement 'Bruker SMART'
_computing_data_collection 'Bruker SMART'
_computing_data_reduction 'Bruker SAINT'
_computing_molecular_graphics 'Bruker SHELXTL'
_computing_publication_material 'Bruker SHELXTL'
_computing_structure_refinement 'Bruker SHELXTL'
_computing_structure_solution 'Bruker SHELXTL'
_diffrn_ambient_temperature 298(2)
_diffrn_measured_fraction_theta_full 1.000
_diffrn_measured_fraction_theta_max 1.000
_diffrn_measurement_device_type 'CCD area detector'
_diffrn_measurement_method 'phi and omega scans'
_diffrn_radiation_monochromator graphite
_diffrn_radiation_source 'fine-focus sealed tube'
_diffrn_radiation_type MoK\a
_diffrn_radiation_wavelength 0.71073
_diffrn_reflns_av_R_equivalents 0.0798
_diffrn_reflns_av_sigmaI/netI 0.0693
_diffrn_reflns_limit_h_max 26
_diffrn_reflns_limit_h_min -25
_diffrn_reflns_limit_k_max 14
_diffrn_reflns_limit_k_min -14
_diffrn_reflns_limit_l_max 34
_diffrn_reflns_limit_l_min -16
_diffrn_reflns_number 33859
_diffrn_reflns_theta_full 25.02
_diffrn_reflns_theta_max 25.02
_diffrn_reflns_theta_min 1.40
_exptl_absorpt_coefficient_mu 0.596
_exptl_absorpt_correction_T_max 0.9266
_exptl_absorpt_correction_T_min 0.7838
_exptl_absorpt_correction_type multi-scan
_exptl_absorpt_process_details sadabs
_exptl_crystal_colour red
_exptl_crystal_density_diffrn 1.561
_exptl_crystal_density_method 'not measured'
_exptl_crystal_description block
_exptl_crystal_F_000 3904
_exptl_crystal_size_max 0.43
_exptl_crystal_size_mid 0.40
_exptl_crystal_size_min 0.13
_refine_diff_density_max 1.303
_refine_diff_density_min -1.126
_refine_diff_density_rms 0.124
_refine_ls_extinction_method none
_refine_ls_goodness_of_fit_ref 1.032
_refine_ls_hydrogen_treatment constr
_refine_ls_matrix_type full
_refine_ls_number_parameters 543
_refine_ls_number_reflns 7234
_refine_ls_number_restraints 0
_refine_ls_restrained_S_all 1.032
_refine_ls_R_factor_all 0.1303
_refine_ls_R_factor_gt 0.0733
_refine_ls_shift/su_max 0.001
_refine_ls_shift/su_mean 0.000
_refine_ls_structure_factor_coef Fsqd
_refine_ls_weighting_details 'calc w=1/[\s^2^(Fo^2^)+(0.0917P)^2^+59.6935P] where P=(Fo^2^+2Fc^2^)/3'
_refine_ls_weighting_scheme calc
_refine_ls_wR_factor_gt 0.1814
_refine_ls_wR_factor_ref 0.2289
_reflns_number_gt 4250
_reflns_number_total 7234
_reflns_threshold_expression >2sigma(I)
_cod_data_source_file c1dt11269d.txt
_cod_data_source_block 090805b
_cod_depositor_comments
;
The following automatic conversions were performed:

'_symmetry_cell_setting' value 'Orthorhombic' changed to
'orthorhombic' according to
/home/saulius/struct/CIF-dictionaries/cif_core.dic dictionary named
'cif_core.dic' version 2.4.1 from 2010-06-29.

Automatic conversion script
Id: cif_fix_values 1715 2011-07-08 13:25:40Z adriana 
;
_cod_original_sg_symbol_H-M 'Pbca '
_cod_database_code 7017626

loop_
_symmetry_equiv_pos_as_xyz
'x, y, z'
'-x+1/2, -y, z+1/2'
'-x, y+1/2, -z+1/2'
'x+1/2, -y+1/2, -z'
'-x, -y, -z'
'x-1/2, y, -z-1/2'
'x, -y-1/2, z-1/2'
'-x-1/2, y-1/2, z'

loop_
_atom_site_label
_atom_site_type_symbol
_atom_site_fract_x
_atom_site_fract_y
_atom_site_fract_z
_atom_site_U_iso_or_equiv
_atom_site_adp_type
_atom_site_occupancy
_atom_site_symmetry_multiplicity
_atom_site_calc_flag
_atom_site_refinement_flags
Ru1 Ru 0.50569(3) 0.52581(5) 0.85579(2) 0.0340(2) Uani 1 1 d .
Cl1 Cl 0.54685(10) 0.59440(18) 0.78546(7) 0.0447(5) Uani 1 1 d .
F1 F 0.6284(6) 0.1890(11) 1.0297(4) 0.180(5) Uani 1 1 d .
F2 F 0.6071(6) 0.1973(12) 0.9290(3) 0.195(5) Uani 1 1 d .
F3 F 0.5625(4) 0.1215(9) 0.9844(4) 0.159(4) Uani 1 1 d .
F4 F 0.6557(5) 0.0943(9) 0.9724(4) 0.164(4) Uani 1 1 d .
F5 F 0.6699(4) 0.2701(8) 0.9714(4) 0.159(4) Uani 1 1 d .
F6 F 0.5794(5) 0.2913(10) 0.9951(5) 0.182(5) Uani 1 1 d .
N1 N 0.5861(3) 0.3483(6) 0.8426(2) 0.0460(18) Uani 1 1 d .
N2 N 0.5033(3) 0.2781(6) 0.8244(2) 0.0473(18) Uani 1 1 d .
N3 N 0.5925(3) 0.5145(6) 0.8738(2) 0.0408(17) Uani 1 1 d .
N4 N 0.5245(3) 0.6841(6) 0.8878(2) 0.0428(17) Uani 1 1 d .
N5 N 0.3619(4) 0.1467(8) 0.8512(3) 0.070(3) Uani 1 1 d .
N6 N 0.4768(3) 0.4689(6) 0.9167(2) 0.0427(17) Uani 1 1 d .
N7 N 0.1818(7) 0.8408(16) 0.2549(6) 0.151(7) Uani 1 1 d .
P1 P 0.40788(9) 0.55206(18) 0.83109(7) 0.0366(5) Uani 1 1 d .
P2 P 0.61623(14) 0.1970(3) 0.97778(11) 0.0724(9) Uani 1 1 d .
C1 C 0.5256(4) 0.3741(7) 0.8370(3) 0.042(2) Uani 1 1 d .
C2 C 0.5467(5) 0.1990(8) 0.8195(3) 0.057(3) Uani 1 1 d .
H2 H 0.5407 0.1283 0.8102 0.068 Uiso 1 1 calc R
C3 C 0.5982(5) 0.2434(8) 0.8308(3) 0.057(3) Uani 1 1 d .
H3 H 0.6351 0.2102 0.8307 0.069 Uiso 1 1 calc R
C4 C 0.6225(4) 0.4275(8) 0.8618(3) 0.051(2) Uani 1 1 d .
C5 C 0.6835(5) 0.4192(10) 0.8699(4) 0.064(3) Uani 1 1 d .
H5 H 0.7048 0.3580 0.8619 0.077 Uiso 1 1 calc R
C6 C 0.7099(5) 0.5061(10) 0.8902(4) 0.065(3) Uani 1 1 d .
H6 H 0.7502 0.5026 0.8965 0.078 Uiso 1 1 calc R
C7 C 0.6796(4) 0.5991(10) 0.9019(3) 0.060(3) Uani 1 1 d .
C8 C 0.6200(4) 0.6010(8) 0.8921(3) 0.049(2) Uani 1 1 d .
C9 C 0.5824(4) 0.6903(8) 0.8995(3) 0.049(2) Uani 1 1 d .
C10 C 0.6083(5) 0.7825(9) 0.9203(3) 0.056(3) Uani 1 1 d .
C11 C 0.5704(5) 0.8692(9) 0.9289(3) 0.064(3) Uani 1 1 d .
H11 H 0.5854 0.9320 0.9419 0.076 Uiso 1 1 calc R
C12 C 0.5131(5) 0.8626(9) 0.9188(3) 0.064(3) Uani 1 1 d .
H12 H 0.4878 0.9197 0.9250 0.076 Uiso 1 1 calc R
C13 C 0.4912(4) 0.7666(7) 0.8982(3) 0.050(2) Uani 1 1 d .
H13 H 0.4510 0.7623 0.8919 0.060 Uiso 1 1 calc R
C14 C 0.7034(5) 0.6939(11) 0.9232(4) 0.070(3) Uani 1 1 d .
H14 H 0.7432 0.6949 0.9313 0.084 Uiso 1 1 calc R
C15 C 0.6708(5) 0.7794(10) 0.9315(3) 0.066(3) Uani 1 1 d .
H15 H 0.6883 0.8394 0.9449 0.079 Uiso 1 1 calc R
C16 C 0.4413(4) 0.2517(8) 0.8200(3) 0.052(2) Uani 1 1 d .
H16A H 0.4357 0.2119 0.7917 0.063 Uiso 1 1 calc R
H16B H 0.4190 0.3181 0.8175 0.063 Uiso 1 1 calc R
C17 C 0.4162(4) 0.1864(8) 0.8591(3) 0.054(2) Uani 1 1 d .
C18 C 0.4459(5) 0.1724(8) 0.8999(3) 0.061(3) Uani 1 1 d .
H18 H 0.4834 0.2015 0.9043 0.073 Uiso 1 1 calc R
C19 C 0.4184(5) 0.1142(10) 0.9338(4) 0.075(3) Uani 1 1 d .
H19 H 0.4375 0.1035 0.9617 0.090 Uiso 1 1 calc R
C20 C 0.3631(6) 0.0718(10) 0.9270(4) 0.080(4) Uani 1 1 d .
H20 H 0.3438 0.0321 0.9495 0.096 Uiso 1 1 calc R
C21 C 0.3376(6) 0.0912(10) 0.8849(4) 0.079(3) Uani 1 1 d .
H21 H 0.3001 0.0629 0.8798 0.095 Uiso 1 1 calc R
C22 C 0.3855(4) 0.6899(8) 0.8190(3) 0.050(2) Uani 1 1 d .
C23 C 0.3288(5) 0.7268(10) 0.8247(4) 0.076(3) Uani 1 1 d .
H23 H 0.3008 0.6822 0.8383 0.091 Uiso 1 1 calc R
C24 C 0.3122(6) 0.8292(11) 0.8106(5) 0.093(4) Uani 1 1 d .
H24 H 0.2737 0.8527 0.8153 0.112 Uiso 1 1 calc R
C25 C 0.3524(6) 0.8961(10) 0.7898(5) 0.086(4) Uani 1 1 d .
H25 H 0.3412 0.9645 0.7802 0.103 Uiso 1 1 calc R
C26 C 0.4089(5) 0.8613(9) 0.7835(4) 0.070(3) Uani 1 1 d .
H26 H 0.4366 0.9061 0.7696 0.084 Uiso 1 1 calc R
C27 C 0.4250(4) 0.7594(8) 0.7976(3) 0.053(2) Uani 1 1 d .
H27 H 0.4636 0.7364 0.7926 0.063 Uiso 1 1 calc R
C28 C 0.3536(4) 0.5068(8) 0.8735(3) 0.046(2) Uani 1 1 d .
C29 C 0.3463(4) 0.5680(9) 0.9134(3) 0.060(3) Uani 1 1 d .
H29 H 0.3656 0.6338 0.9161 0.072 Uiso 1 1 calc R
C30 C 0.3109(5) 0.5318(11) 0.9486(4) 0.072(3) Uani 1 1 d .
H30 H 0.3064 0.5740 0.9746 0.087 Uiso 1 1 calc R
C31 C 0.2828(5) 0.4363(11) 0.9459(4) 0.073(3) Uani 1 1 d .
H31 H 0.2587 0.4131 0.9698 0.087 Uiso 1 1 calc R
C32 C 0.2901(5) 0.3739(10) 0.9075(4) 0.072(3) Uani 1 1 d .
H32 H 0.2715 0.3073 0.9056 0.087 Uiso 1 1 calc R
C33 C 0.3252(4) 0.4099(8) 0.8712(3) 0.057(3) Uani 1 1 d .
H33 H 0.3294 0.3674 0.8452 0.069 Uiso 1 1 calc R
C34 C 0.3834(4) 0.4916(7) 0.7768(3) 0.047(2) Uani 1 1 d .
C35 C 0.4237(4) 0.4474(8) 0.7466(3) 0.051(2) Uani 1 1 d .
H35 H 0.4633 0.4440 0.7550 0.061 Uiso 1 1 calc R
C36 C 0.4069(5) 0.4084(9) 0.7047(3) 0.065(3) Uani 1 1 d .
H36 H 0.4349 0.3795 0.6849 0.078 Uiso 1 1 calc R
C37 C 0.3494(6) 0.4122(11) 0.6924(4) 0.080(4) Uani 1 1 d .
H37 H 0.3378 0.3844 0.6642 0.096 Uiso 1 1 calc R
C38 C 0.3079(6) 0.4564(11) 0.7209(4) 0.082(4) Uani 1 1 d .
H38 H 0.2684 0.4597 0.7120 0.099 Uiso 1 1 calc R
C39 C 0.3253(5) 0.4960(9) 0.7631(4) 0.069(3) Uani 1 1 d .
H39 H 0.2972 0.5262 0.7825 0.082 Uiso 1 1 calc R
C40 C 0.4612(5) 0.4330(9) 0.9494(3) 0.056(3) Uani 1 1 d .
C41 C 0.4400(6) 0.3881(10) 0.9924(3) 0.075(3) Uani 1 1 d .
H41A H 0.4251 0.4450 1.0114 0.113 Uiso 1 1 calc R
H41B H 0.4720 0.3524 1.0078 0.113 Uiso 1 1 calc R
H41C H 0.4090 0.3374 0.9863 0.113 Uiso 1 1 calc R
C42 C 0.2165(13) 0.821(3) 0.2269(12) 0.215(13) Uani 1 1 d .
C43 C 0.2613(11) 0.795(2) 0.1912(9) 0.215(12) Uani 1 1 d .
H43A H 0.2814 0.8589 0.1819 0.322 Uiso 1 1 calc R
H43B H 0.2419 0.7631 0.1651 0.322 Uiso 1 1 calc R
H43C H 0.2894 0.7443 0.2035 0.322 Uiso 1 1 calc R

loop_
_atom_site_aniso_label
_atom_site_aniso_U_11
_atom_site_aniso_U_22
_atom_site_aniso_U_33
_atom_site_aniso_U_23
_atom_site_aniso_U_13
_atom_site_aniso_U_12
Ru1 0.0377(4) 0.0371(4) 0.0271(3) 0.0000(3) 0.0034(3) -0.0026(3)
Cl1 0.0511(13) 0.0499(13) 0.0332(10) 0.0069(10) 0.0099(9) -0.0018(10)
F1 0.227(13) 0.194(12) 0.119(8) -0.010(8) -0.027(8) -0.018(10)
F2 0.243(14) 0.240(14) 0.102(7) 0.032(8) -0.032(8) -0.046(11)
F3 0.122(8) 0.171(10) 0.184(10) -0.032(8) 0.031(7) -0.060(7)
F4 0.142(9) 0.127(9) 0.222(12) -0.039(8) 0.018(8) 0.012(7)
F5 0.125(7) 0.142(9) 0.209(11) -0.050(8) 0.066(8) -0.054(7)
F6 0.151(9) 0.147(10) 0.247(14) -0.007(10) 0.023(9) 0.050(8)
N1 0.050(5) 0.048(5) 0.039(4) 0.005(3) 0.007(3) 0.002(4)
N2 0.059(5) 0.044(4) 0.040(4) -0.002(3) 0.005(4) 0.004(4)
N3 0.035(4) 0.056(5) 0.032(3) 0.009(3) 0.004(3) -0.002(4)
N4 0.049(5) 0.045(5) 0.034(4) -0.001(3) 0.007(3) -0.010(4)
N5 0.071(6) 0.066(6) 0.073(6) 0.011(5) 0.001(5) -0.016(5)
N6 0.049(4) 0.043(4) 0.036(4) -0.001(4) -0.004(3) -0.005(4)
N7 0.096(11) 0.194(17) 0.163(15) -0.050(13) 0.052(10) 0.001(11)
P1 0.0362(12) 0.0411(13) 0.0327(11) -0.0023(9) 0.0049(9) -0.0024(9)
P2 0.0645(19) 0.091(2) 0.0614(19) 0.0070(17) 0.0038(15) -0.0020(18)
C1 0.050(5) 0.043(5) 0.032(4) 0.001(4) 0.010(4) 0.002(4)
C2 0.070(7) 0.049(6) 0.052(6) -0.003(5) 0.009(5) 0.011(5)
C3 0.065(7) 0.051(6) 0.055(6) 0.005(5) 0.011(5) 0.022(5)
C4 0.055(6) 0.056(6) 0.043(5) 0.011(5) 0.007(5) 0.001(5)
C5 0.053(6) 0.073(8) 0.065(7) 0.012(6) 0.003(5) 0.004(6)
C6 0.050(6) 0.083(9) 0.062(7) 0.013(6) -0.010(5) -0.010(6)
C7 0.052(6) 0.078(8) 0.049(6) 0.009(6) -0.003(5) -0.014(6)
C8 0.050(6) 0.060(6) 0.036(5) 0.008(5) -0.001(4) -0.011(5)
C9 0.057(6) 0.057(6) 0.032(5) 0.006(4) 0.002(4) -0.016(5)
C10 0.066(7) 0.064(7) 0.039(5) 0.000(5) 0.003(5) -0.023(5)
C11 0.080(8) 0.061(7) 0.051(6) -0.003(5) 0.006(6) -0.022(6)
C12 0.082(8) 0.060(7) 0.049(6) -0.012(5) 0.008(6) -0.011(6)
C13 0.057(6) 0.050(6) 0.044(5) -0.008(4) 0.004(4) -0.004(5)
C14 0.064(7) 0.088(9) 0.057(7) 0.010(6) -0.010(6) -0.021(7)
C15 0.073(8) 0.079(9) 0.048(6) 0.004(6) -0.004(6) -0.030(7)
C16 0.064(6) 0.045(6) 0.048(5) -0.002(5) 0.003(5) -0.002(5)
C17 0.063(6) 0.045(6) 0.054(6) 0.003(5) 0.003(5) 0.000(5)
C18 0.066(7) 0.061(7) 0.056(6) 0.008(5) 0.001(5) -0.004(5)
C19 0.080(8) 0.074(8) 0.071(7) 0.015(6) 0.002(6) -0.005(7)
C20 0.084(9) 0.074(9) 0.082(9) 0.022(7) 0.011(7) -0.013(7)
C21 0.075(8) 0.077(9) 0.085(9) 0.016(7) 0.005(7) -0.017(7)
C22 0.048(6) 0.049(6) 0.054(6) -0.003(5) 0.006(5) 0.007(4)
C23 0.069(8) 0.067(8) 0.092(9) 0.014(7) 0.017(7) 0.011(6)
C24 0.078(9) 0.077(9) 0.125(11) 0.021(8) 0.020(8) 0.034(7)
C25 0.087(9) 0.060(8) 0.111(10) 0.021(7) 0.020(8) 0.023(7)
C26 0.075(8) 0.062(7) 0.073(7) 0.015(6) 0.016(6) 0.006(6)
C27 0.052(6) 0.052(6) 0.054(6) 0.007(5) 0.009(5) 0.004(5)
C28 0.040(5) 0.054(6) 0.045(5) 0.002(4) 0.001(4) 0.004(4)
C29 0.056(6) 0.069(7) 0.055(6) -0.002(5) 0.010(5) -0.012(5)
C30 0.066(7) 0.093(9) 0.057(6) -0.009(6) 0.017(6) -0.009(7)
C31 0.056(7) 0.092(9) 0.070(8) 0.025(7) 0.017(6) -0.007(6)
C32 0.062(7) 0.075(8) 0.081(8) 0.018(7) 0.013(6) -0.013(6)
C33 0.051(6) 0.060(7) 0.060(6) 0.002(5) 0.010(5) -0.008(5)
C34 0.051(5) 0.048(6) 0.042(5) 0.002(4) -0.004(4) -0.002(4)
C35 0.059(6) 0.054(6) 0.041(5) -0.002(4) 0.003(4) -0.001(5)
C36 0.075(8) 0.078(8) 0.042(5) -0.013(5) 0.000(5) 0.000(6)
C37 0.091(9) 0.097(10) 0.053(7) -0.018(7) -0.012(7) 0.002(8)
C38 0.074(8) 0.105(10) 0.069(7) -0.024(7) -0.024(6) 0.006(7)
C39 0.063(7) 0.082(8) 0.060(7) -0.014(6) -0.006(5) 0.008(6)
C40 0.063(7) 0.068(7) 0.039(5) 0.006(5) 0.001(5) -0.008(5)
C41 0.091(9) 0.095(9) 0.040(6) 0.012(6) 0.014(6) -0.016(7)
C42 0.16(3) 0.22(3) 0.27(4) -0.05(3) 0.02(2) -0.03(2)
C43 0.16(2) 0.22(3) 0.26(3) -0.05(3) 0.02(2) -0.03(2)

loop_
_atom_type_symbol
_atom_type_description
_atom_type_scat_dispersion_real
_atom_type_scat_dispersion_imag
_atom_type_scat_source
C C 0.0033 0.0016 'International Tables Vol C Tables 4.2.6.8 and 6.1.1.4'
H H 0.0000 0.0000 'International Tables Vol C Tables 4.2.6.8 and 6.1.1.4'
N N 0.0061 0.0033 'International Tables Vol C Tables 4.2.6.8 and 6.1.1.4'
F F 0.0171 0.0103 'International Tables Vol C Tables 4.2.6.8 and 6.1.1.4'
P P 0.1023 0.0942 'International Tables Vol C Tables 4.2.6.8 and 6.1.1.4'
Cl Cl 0.1484 0.1585 'International Tables Vol C Tables 4.2.6.8 and 6.1.1.4'
Ru Ru -1.2594 0.8363 'International Tables Vol C Tables 4.2.6.8 and 6.1.1.4'

loop_
_geom_angle_atom_site_label_1
_geom_angle_atom_site_label_2
_geom_angle_atom_site_label_3
_geom_angle
C1 Ru1 N6 89.1(3)
C1 Ru1 N3 77.9(3)
N6 Ru1 N3 93.4(3)
C1 Ru1 N4 154.4(3)
N6 Ru1 N4 90.1(3)
N3 Ru1 N4 76.6(3)
C1 Ru1 P1 104.9(3)
N6 Ru1 P1 90.8(2)
N3 Ru1 P1 175.0(2)
N4 Ru1 P1 100.8(2)
C1 Ru1 Cl1 90.7(2)
N6 Ru1 Cl1 176.0(2)
N3 Ru1 Cl1 82.65(19)
N4 Ru1 Cl1 88.31(18)
P1 Ru1 Cl1 93.06(8)
C3 N1 C4 130.4(9)
C3 N1 C1 112.3(8)
C4 N1 C1 117.1(8)
C1 N2 C2 112.9(8)
C1 N2 C16 126.0(8)
C2 N2 C16 120.9(8)
C4 N3 C8 121.1(8)
C4 N3 Ru1 118.9(6)
C8 N3 Ru1 119.3(6)
C13 N4 C9 116.9(8)
C13 N4 Ru1 133.0(6)
C9 N4 Ru1 110.0(6)
C21 N5 C17 116.3(10)
C40 N6 Ru1 176.8(8)
C22 P1 C28 103.5(4)
C22 P1 C34 97.7(4)
C28 P1 C34 104.7(4)
C22 P1 Ru1 116.9(3)
C28 P1 Ru1 112.4(3)
C34 P1 Ru1 119.4(3)
F2 P2 F6 104.3(8)
F2 P2 F5 89.5(7)
F6 P2 F5 90.9(7)
F2 P2 F1 175.9(9)
F6 P2 F1 79.8(7)
F5 P2 F1 90.9(7)
F2 P2 F3 90.7(7)
F6 P2 F3 89.8(7)
F5 P2 F3 179.2(8)
F1 P2 F3 88.7(7)
F2 P2 F4 89.2(8)
F6 P2 F4 166.4(7)
F5 P2 F4 91.1(6)
F1 P2 F4 86.8(7)
F3 P2 F4 88.1(6)
N2 C1 N1 101.1(7)
N2 C1 Ru1 145.1(7)
N1 C1 Ru1 113.4(6)
C3 C2 N2 107.4(9)
C2 C3 N1 106.2(9)
N3 C4 N1 112.1(8)
N3 C4 C5 121.4(10)
N1 C4 C5 126.4(10)
C6 C5 C4 116.3(11)
C5 C6 C7 123.3(10)
C8 C7 C6 116.6(10)
C8 C7 C14 116.2(11)
C6 C7 C14 127.2(10)
N3 C8 C7 121.2(10)
N3 C8 C9 114.1(8)
C7 C8 C9 124.7(10)
N4 C9 C8 119.7(9)
N4 C9 C10 123.5(10)
C8 C9 C10 116.8(9)
C11 C10 C9 116.4(10)
C11 C10 C15 125.2(10)
C9 C10 C15 118.4(10)
C12 C11 C10 120.5(10)
C11 C12 C13 119.0(11)
N4 C13 C12 123.6(10)
C15 C14 C7 122.1(11)
C14 C15 C10 121.7(11)
N2 C16 C17 114.9(8)
N5 C17 C18 123.3(10)
N5 C17 C16 114.3(9)
C18 C17 C16 122.4(9)
C19 C18 C17 117.9(10)
C20 C19 C18 120.6(12)
C19 C20 C21 116.4(11)
N5 C21 C20 125.6(12)
C23 C22 C27 116.6(9)
C23 C22 P1 123.4(8)
C27 C22 P1 119.5(7)
C22 C23 C24 121.4(11)
C25 C24 C23 120.5(12)
C26 C25 C24 119.3(11)
C25 C26 C27 119.9(11)
C26 C27 C22 122.3(9)
C33 C28 C29 117.8(9)
C33 C28 P1 123.5(7)
C29 C28 P1 118.2(7)
C30 C29 C28 120.6(10)
C31 C30 C29 121.3(11)
C30 C31 C32 119.1(10)
C31 C32 C33 120.4(11)
C28 C33 C32 120.8(10)
C39 C34 C35 117.5(9)
C39 C34 P1 121.5(8)
C35 C34 P1 120.9(7)
C36 C35 C34 121.8(10)
C37 C36 C35 119.5(11)
C36 C37 C38 120.9(11)
C37 C38 C39 119.2(11)
C34 C39 C38 121.1(11)
N6 C40 C41 178.8(13)
N7 C42 C43 179(4)

loop_
_geom_bond_atom_site_label_1
_geom_bond_atom_site_label_2
_geom_bond_distance
Ru1 C1 2.014(9)
Ru1 N6 2.020(7)
Ru1 N3 2.036(7)
Ru1 N4 2.218(7)
Ru1 P1 2.349(2)
Ru1 Cl1 2.409(2)
F1 P2 1.543(11)
F2 P2 1.437(10)
F3 P2 1.547(9)
F4 P2 1.566(11)
F5 P2 1.527(9)
F6 P2 1.523(11)
N1 C3 1.376(12)
N1 C4 1.402(12)
N1 C1 1.414(11)
N2 C1 1.347(11)
N2 C2 1.395(12)
N2 C16 1.445(11)
N3 C4 1.323(12)
N3 C8 1.352(11)
N4 C13 1.308(11)
N4 C9 1.356(12)
N5 C21 1.320(13)
N5 C17 1.343(13)
N6 C40 1.111(11)
N7 C42 1.16(3)
P1 C22 1.821(10)
P1 C28 1.832(9)
P1 C34 1.838(9)
C2 C3 1.330(14)
C4 C5 1.403(14)
C5 C6 1.369(15)
C6 C7 1.385(15)
C7 C8 1.379(13)
C7 C14 1.436(15)
C8 C9 1.414(14)
C9 C10 1.421(13)
C10 C11 1.400(15)
C10 C15 1.450(15)
C11 C12 1.331(15)
C12 C13 1.423(13)
C14 C15 1.316(16)
C16 C17 1.511(13)
C17 C18 1.378(13)
C18 C19 1.375(14)
C19 C20 1.372(16)
C20 C21 1.377(16)
C22 C23 1.372(14)
C22 C27 1.391(13)
C23 C24 1.389(16)
C24 C25 1.373(17)
C25 C26 1.361(15)
C26 C27 1.381(14)
C28 C33 1.365(13)
C28 C29 1.399(13)
C29 C30 1.377(14)
C30 C31 1.349(16)
C31 C32 1.373(16)
C32 C33 1.397(14)
C34 C39 1.375(14)
C34 C35 1.381(13)
C35 C36 1.369(13)
C36 C37 1.349(15)
C37 C38 1.369(16)
C38 C39 1.382(15)
C40 C41 1.452(13)
C42 C43 1.49(3)

loop_
_geom_torsion_atom_site_label_1
_geom_torsion_atom_site_label_2
_geom_torsion_atom_site_label_3
_geom_torsion_atom_site_label_4
_geom_torsion
C1 Ru1 N3 C4 7.2(6)
N6 Ru1 N3 C4 95.5(6)
N4 Ru1 N3 C4 -175.2(7)
P1 Ru1 N3 C4 -117(2)
Cl1 Ru1 N3 C4 -85.2(6)
C1 Ru1 N3 C8 178.4(7)
N6 Ru1 N3 C8 -93.3(6)
N4 Ru1 N3 C8 -4.0(6)
P1 Ru1 N3 C8 55(3)
Cl1 Ru1 N3 C8 86.1(6)
C1 Ru1 N4 C13 -168.9(8)
N6 Ru1 N4 C13 -80.7(8)
N3 Ru1 N4 C13 -174.2(8)
P1 Ru1 N4 C13 10.1(8)
Cl1 Ru1 N4 C13 102.9(8)
C1 Ru1 N4 C9 8.5(10)
N6 Ru1 N4 C9 96.7(6)
N3 Ru1 N4 C9 3.2(5)
P1 Ru1 N4 C9 -172.5(5)
Cl1 Ru1 N4 C9 -79.7(5)
C1 Ru1 N6 C40 -10(14)
N3 Ru1 N6 C40 -88(14)
N4 Ru1 N6 C40 -165(14)
P1 Ru1 N6 C40 94(14)
Cl1 Ru1 N6 C40 -98(14)
C1 Ru1 P1 C22 -153.8(4)
N6 Ru1 P1 C22 116.9(4)
N3 Ru1 P1 C22 -31(3)
N4 Ru1 P1 C22 26.6(4)
Cl1 Ru1 P1 C22 -62.3(3)
C1 Ru1 P1 C28 86.7(4)
N6 Ru1 P1 C28 -2.6(4)
N3 Ru1 P1 C28 -150(2)
N4 Ru1 P1 C28 -92.9(4)
Cl1 Ru1 P1 C28 178.3(3)
C1 Ru1 P1 C34 -36.6(4)
N6 Ru1 P1 C34 -125.9(4)
N3 Ru1 P1 C34 86(2)
N4 Ru1 P1 C34 143.9(4)
Cl1 Ru1 P1 C34 55.0(3)
C2 N2 C1 N1 -3.5(9)
C16 N2 C1 N1 170.9(8)
C2 N2 C1 Ru1 -174.7(9)
C16 N2 C1 Ru1 -0.3(16)
C3 N1 C1 N2 3.7(9)
C4 N1 C1 N2 -171.8(7)
C3 N1 C1 Ru1 178.2(6)
C4 N1 C1 Ru1 2.8(9)
N6 Ru1 C1 N2 71.9(11)
N3 Ru1 C1 N2 165.7(11)
N4 Ru1 C1 N2 160.3(8)
P1 Ru1 C1 N2 -18.7(11)
Cl1 Ru1 C1 N2 -112.0(11)
N6 Ru1 C1 N1 -98.7(6)
N3 Ru1 C1 N1 -4.9(5)
N4 Ru1 C1 N1 -10.3(11)
P1 Ru1 C1 N1 170.7(5)
Cl1 Ru1 C1 N1 77.4(6)
C1 N2 C2 C3 2.1(11)
C16 N2 C2 C3 -172.5(8)
N2 C2 C3 N1 0.3(11)
C4 N1 C3 C2 172.1(9)
C1 N1 C3 C2 -2.6(11)
C8 N3 C4 N1 -178.6(7)
Ru1 N3 C4 N1 -7.5(10)
C8 N3 C4 C5 3.6(13)
Ru1 N3 C4 C5 174.6(7)
C3 N1 C4 N3 -171.5(8)
C1 N1 C4 N3 2.9(11)
C3 N1 C4 C5 6.2(15)
C1 N1 C4 C5 -179.4(9)
N3 C4 C5 C6 -0.8(14)
N1 C4 C5 C6 -178.4(9)
C4 C5 C6 C7 -1.0(16)
C5 C6 C7 C8 0.2(16)
C5 C6 C7 C14 -179.9(10)
C4 N3 C8 C7 -4.5(13)
Ru1 N3 C8 C7 -175.5(7)
C4 N3 C8 C9 175.0(8)
Ru1 N3 C8 C9 4.0(10)
C6 C7 C8 N3 2.5(14)
C14 C7 C8 N3 -177.3(8)
C6 C7 C8 C9 -176.9(9)
C14 C7 C8 C9 3.2(14)
C13 N4 C9 C8 175.6(8)
Ru1 N4 C9 C8 -2.3(10)
C13 N4 C9 C10 -2.9(12)
Ru1 N4 C9 C10 179.2(7)
N3 C8 C9 N4 -0.8(12)
C7 C8 C9 N4 178.7(8)
N3 C8 C9 C10 177.8(7)
C7 C8 C9 C10 -2.7(13)
N4 C9 C10 C11 0.7(13)
C8 C9 C10 C11 -177.9(8)
N4 C9 C10 C15 179.8(8)
C8 C9 C10 C15 1.2(12)
C9 C10 C11 C12 1.4(14)
C15 C10 C11 C12 -177.6(10)
C10 C11 C12 C13 -1.1(15)
C9 N4 C13 C12 3.3(13)
Ru1 N4 C13 C12 -179.5(7)
C11 C12 C13 N4 -1.3(15)
C8 C7 C14 C15 -2.3(15)
C6 C7 C14 C15 177.9(11)
C7 C14 C15 C10 1.0(17)
C11 C10 C15 C14 178.5(10)
C9 C10 C15 C14 -0.4(15)
C1 N2 C16 C17 -102.9(10)
C2 N2 C16 C17 71.0(11)
C21 N5 C17 C18 -0.6(16)
C21 N5 C17 C16 -178.4(10)
N2 C16 C17 N5 -169.1(9)
N2 C16 C17 C18 13.1(14)
N5 C17 C18 C19 0.5(17)
C16 C17 C18 C19 178.1(10)
C17 C18 C19 C20 0.0(18)
C18 C19 C20 C21 -0.2(19)
C17 N5 C21 C20 0.4(19)
C19 C20 C21 N5 0(2)
C28 P1 C22 C23 -25.2(10)
C34 P1 C22 C23 82.0(10)
Ru1 P1 C22 C23 -149.4(9)
C28 P1 C22 C27 163.1(8)
C34 P1 C22 C27 -89.7(8)
Ru1 P1 C22 C27 39.0(9)
C27 C22 C23 C24 -1.3(18)
P1 C22 C23 C24 -173.2(10)
C22 C23 C24 C25 1(2)
C23 C24 C25 C26 -1(2)
C24 C25 C26 C27 0(2)
C25 C26 C27 C22 -0.9(18)
C23 C22 C27 C26 1.3(16)
P1 C22 C27 C26 173.5(8)
C22 P1 C28 C33 133.7(8)
C34 P1 C28 C33 31.9(9)
Ru1 P1 C28 C33 -99.3(8)
C22 P1 C28 C29 -54.8(9)
C34 P1 C28 C29 -156.7(8)
Ru1 P1 C28 C29 72.2(8)
C33 C28 C29 C30 -1.1(15)
P1 C28 C29 C30 -173.0(9)
C28 C29 C30 C31 0.7(18)
C29 C30 C31 C32 0.6(18)
C30 C31 C32 C33 -1.3(18)
C29 C28 C33 C32 0.3(15)
P1 C28 C33 C32 171.7(8)
C31 C32 C33 C28 0.9(17)
C22 P1 C34 C39 -59.4(9)
C28 P1 C34 C39 46.8(10)
Ru1 P1 C34 C39 173.7(8)
C22 P1 C34 C35 115.5(8)
C28 P1 C34 C35 -138.3(8)
Ru1 P1 C34 C35 -11.4(9)
C39 C34 C35 C36 -0.5(15)
P1 C34 C35 C36 -175.6(8)
C34 C35 C36 C37 -0.5(17)
C35 C36 C37 C38 1.3(19)
C36 C37 C38 C39 -1(2)
C35 C34 C39 C38 0.8(17)
P1 C34 C39 C38 175.8(10)
C37 C38 C39 C34 0(2)
Ru1 N6 C40 C41 -155(51)
